data_4022281
loop_
_publ_author_name
'Simona Guidotti'
'Isabella Camurati'
'Francesca Focante'
'Luca Angellini'
'Gilberto Moscardi'
'Luigi Resconi'
'Rino Leardini'
'Daniele Nanni'
'Pierluigi Mercandelli'
'Angelo Sironi'
'Tiziana Beringhelli'
'Daniela Maggioni'

_publ_section_title
;
 Synthesis and Reactivity of (C~6~F~5~)~3~B-N-Heterocycle Complexes.
 1. Generation of Highly Acidic sp^3^ Carbons in
 Pyrroles and Indoles
;
_journal_name_full 'Journal of Organic Chemistry'
_journal_page_first 5445
_journal_page_last 5465
_journal_paper_doi 10.1021/jo020647x
_journal_volume 68
_journal_year 2003
_chemical_formula_moiety 'C26 H7 B F15 N'
_chemical_formula_sum 'C26 H7 B F15 N'
_chemical_formula_weight 629.14
_chemical_name_systematic
;
(3H-indole)tris(pentafluorophenyl)boron
;
_space_group_IT_number 2
_symmetry_cell_setting triclinic
_symmetry_Int_Tables_number 2
_symmetry_space_group_name_Hall '-P 1'
_symmetry_space_group_name_H-M 'P -1'
_atom_sites_solution_hydrogens geom
_atom_sites_solution_primary direct
_atom_sites_solution_secondary difmap
_cell_angle_alpha 107.17(1)
_cell_angle_beta 93.02(1)
_cell_angle_gamma 101.54(1)
_cell_formula_units_Z 2
_cell_length_a 9.906(5)
_cell_length_b 10.969(6)
_cell_length_c 11.670(6)
_cell_measurement_reflns_used 3208
_cell_measurement_temperature 295(2)
_cell_measurement_theta_max 24.8
_cell_measurement_theta_min 2.2
_cell_volume 1178.6(11)
_computing_structure_refinement
;
Sheldrick, G. M. (1997). SHELX97. Universit\"at G\"ottingen, Germany.
;
_computing_structure_solution
;
SIR97: Altomare, A., Burla, M. C., Camalli, M., Cascarano, G. L.,
Giacovazzo, C., Guagliardi, A., Moliterni, A. G. G., Polidori, G. & Spagna, R.
(1999). J. Appl. Cryst. 32, 115-119.
;
_diffrn_ambient_temperature 295(2)
_diffrn_measured_fraction_theta_full 0.787
_diffrn_measured_fraction_theta_max 0.787
_diffrn_measurement_details
;
A full sphere of reciprocal space was scanned by 0.3\% \w steps, 
collecting 1800
frames each at 40 s exposure. The detector was kept at 4.72(2) cm from the
sample. Intensity decay was monitored by recollecting the initial 50 frames at
the end of data collection and analysing the duplicate reflections.
;
_diffrn_measurement_device_type 'Siemens SMART'
_diffrn_measurement_method '\w scans'
_diffrn_radiation_type MoK\a
_diffrn_radiation_wavelength 0.71073
_diffrn_reflns_av_R_equivalents 0.0249
_diffrn_reflns_av_sigmaI/netI 0.0381
_diffrn_reflns_limit_h_max 11
_diffrn_reflns_limit_h_min -11
_diffrn_reflns_limit_k_max 13
_diffrn_reflns_limit_k_min -13
_diffrn_reflns_limit_l_max 13
_diffrn_reflns_limit_l_min -13
_diffrn_reflns_number 8464
_diffrn_reflns_theta_full 25.0
_diffrn_reflns_theta_max 25.0
_diffrn_reflns_theta_min 1.8
_diffrn_standards_decay_% 0
_exptl_absorpt_coefficient_mu 0.187
_exptl_absorpt_correction_T_max 0.993
_exptl_absorpt_correction_T_min 0.870
_exptl_absorpt_correction_type empirical
_exptl_absorpt_process_details
;
Sheldrick, G. M. (1996). SADABS. Universit\"at G\"ottingen, Germany.
4745 symmetry equivalent reflection intensities.
Average redundancy: 2.05.
;
_exptl_crystal_colour colourless
_exptl_crystal_density_diffrn 1.773
_exptl_crystal_description plate
_exptl_crystal_F_000 620
_exptl_crystal_size_max 0.18
_exptl_crystal_size_mid 0.10
_exptl_crystal_size_min 0.04
_refine_diff_density_max 0.211
_refine_diff_density_min -0.181
_refine_diff_density_rms 0.036
_refine_ls_extinction_method none
_refine_ls_goodness_of_fit_gt 1.039
_refine_ls_hydrogen_treatment mixed
_refine_ls_matrix_type full
_refine_ls_number_parameters 388
_refine_ls_number_reflns 3272
_refine_ls_number_restraints 0
_refine_ls_R_factor_gt 0.0366
_refine_ls_shift/su_max 0.000
_refine_ls_shift/su_mean 0.000
_refine_ls_structure_factor_coef Fsqd
_refine_ls_weighting_details
;
w=1/[\s^2^(Fo^2^)+(0.045P)^2^+0.3P] where P=(Fo^2^+2Fc^2^)/3
;
_refine_ls_weighting_scheme calc
_refine_ls_wR_factor_gt 0.0900
_reflns_number_gt 3272
_reflns_number_total 4135
_reflns_threshold_expression 'I > 2\s(I)'
_cod_data_source_file jo020647x_s1.cif
_cod_data_source_block 2
_cod_database_code 4022281

loop_
_symmetry_equiv_pos_as_xyz
'x, y, z'
'-x, -y, -z'

loop_
_atom_site_label
_atom_site_type_symbol
_atom_site_fract_x
_atom_site_fract_y
_atom_site_fract_z
_atom_site_U_iso_or_equiv
_atom_site_adp_type
_atom_site_occupancy
_atom_site_symmetry_multiplicity
_atom_site_calc_flag
_atom_site_refinement_flags
N1 N 0.33891(17) 0.21652(16) 0.39131(15) 0.0391(4) Uani 1 1 d .
C2 C 0.3123(2) 0.2729(2) 0.49802(19) 0.0467(5) Uani 1 1 d .
H2 H 0.2365 0.3109 0.5130 0.056 Uiso 1 1 calc R
C3 C 0.4137(3) 0.2717(2) 0.5942(2) 0.0535(6) Uani 1 1 d .
H31 H 0.3695 0.2269 0.6475 0.064 Uiso 1 1 calc R
H32 H 0.4622 0.3598 0.6415 0.064 Uiso 1 1 calc R
C3A C 0.5088(2) 0.1979(2) 0.5235(2) 0.0466(5) Uani 1 1 d .
C4 C 0.6252(3) 0.1597(2) 0.5564(2) 0.0577(6) Uani 1 1 d .
H4 H 0.6581 0.1794 0.6374 0.069 Uiso 1 1 calc R
C5 C 0.6918(3) 0.0921(3) 0.4671(3) 0.0622(7) Uani 1 1 d .
H5 H 0.7714 0.0671 0.4883 0.075 Uiso 1 1 calc R
C6 C 0.6436(2) 0.0606(2) 0.3472(2) 0.0557(6) Uani 1 1 d .
H6 H 0.6906 0.0140 0.2888 0.067 Uiso 1 1 calc R
C7 C 0.5257(2) 0.0970(2) 0.3114(2) 0.0470(5) Uani 1 1 d .
H7 H 0.4923 0.0762 0.2304 0.056 Uiso 1 1 calc R
C7A C 0.4612(2) 0.1654(2) 0.40215(19) 0.0407(5) Uani 1 1 d .
B1 B 0.2440(2) 0.1899(2) 0.2660(2) 0.0393(5) Uani 1 1 d .
C11 C 0.1262(2) 0.2777(2) 0.28927(18) 0.0397(5) Uani 1 1 d .
C12 C 0.1634(2) 0.4125(2) 0.34608(19) 0.0434(5) Uani 1 1 d .
C13 C 0.0715(2) 0.4931(2) 0.3641(2) 0.0465(5) Uani 1 1 d .
C14 C -0.0657(2) 0.4415(2) 0.3228(2) 0.0458(5) Uani 1 1 d .
C15 C -0.1085(2) 0.3106(2) 0.26148(19) 0.0421(5) Uani 1 1 d .
C16 C -0.0141(2) 0.2325(2) 0.24629(18) 0.0404(5) Uani 1 1 d .
C21 C 0.1808(2) 0.0307(2) 0.22789(18) 0.0397(5) Uani 1 1 d .
C22 C 0.0889(2) -0.0185(2) 0.29764(18) 0.0420(5) Uani 1 1 d .
C23 C 0.0287(2) -0.1484(2) 0.2759(2) 0.0478(5) Uani 1 1 d .
C24 C 0.0615(3) -0.2396(2) 0.1799(2) 0.0530(6) Uani 1 1 d .
C25 C 0.1542(3) -0.1984(2) 0.1086(2) 0.0514(6) Uani 1 1 d .
C26 C 0.2119(2) -0.0667(2) 0.13371(19) 0.0444(5) Uani 1 1 d .
C31 C 0.3346(2) 0.24052(19) 0.16840(18) 0.0381(5) Uani 1 1 d .
C32 C 0.2733(2) 0.2061(2) 0.0503(2) 0.0441(5) Uani 1 1 d .
C33 C 0.3363(2) 0.2456(2) -0.03846(19) 0.0488(6) Uani 1 1 d .
C34 C 0.4661(2) 0.3263(2) -0.0114(2) 0.0494(6) Uani 1 1 d .
C35 C 0.5286(2) 0.3698(2) 0.1053(2) 0.0455(5) Uani 1 1 d .
C36 C 0.4626(2) 0.3273(2) 0.19200(18) 0.0398(5) Uani 1 1 d .
F12 F 0.29809(13) 0.47073(12) 0.38700(13) 0.0578(4) Uani 1 1 d .
F13 F 0.11560(15) 0.62190(12) 0.42260(14) 0.0667(4) Uani 1 1 d .
F14 F -0.15646(14) 0.51906(13) 0.34260(13) 0.0621(4) Uani 1 1 d .
F15 F -0.24183(12) 0.25930(13) 0.21773(13) 0.0558(3) Uani 1 1 d .
F16 F -0.06653(13) 0.10572(12) 0.18424(12) 0.0531(3) Uani 1 1 d .
F22 F 0.05164(13) 0.06562(12) 0.39445(11) 0.0542(3) Uani 1 1 d .
F23 F -0.06173(15) -0.18617(14) 0.34708(13) 0.0653(4) Uani 1 1 d .
F24 F 0.00410(19) -0.36685(14) 0.15586(15) 0.0825(5) Uani 1 1 d .
F25 F 0.18916(19) -0.28664(14) 0.01532(14) 0.0765(5) Uani 1 1 d .
F26 F 0.30483(14) -0.03702(13) 0.05998(12) 0.0571(4) Uani 1 1 d .
F32 F 0.14397(13) 0.13045(13) 0.01900(11) 0.0555(3) Uani 1 1 d .
F33 F 0.27148(16) 0.20739(15) -0.15172(12) 0.0674(4) Uani 1 1 d .
F34 F 0.52960(16) 0.36522(16) -0.09743(13) 0.0694(4) Uani 1 1 d .
F35 F 0.65131(13) 0.45600(14) 0.13439(13) 0.0600(4) Uani 1 1 d .
F36 F 0.52977(12) 0.37745(12) 0.30540(11) 0.0473(3) Uani 1 1 d .

loop_
_atom_site_aniso_label
_atom_site_aniso_U_11
_atom_site_aniso_U_22
_atom_site_aniso_U_33
_atom_site_aniso_U_23
_atom_site_aniso_U_13
_atom_site_aniso_U_12
N1 0.0372(9) 0.0421(9) 0.0381(10) 0.0120(8) 0.0072(7) 0.0095(8)
C2 0.0492(13) 0.0464(12) 0.0418(12) 0.0097(10) 0.0097(10) 0.0101(10)
C3 0.0617(15) 0.0528(14) 0.0399(12) 0.0108(11) 0.0035(11) 0.0050(12)
C3A 0.0447(12) 0.0468(12) 0.0474(13) 0.0200(10) 0.0015(10) 0.0011(10)
C4 0.0499(14) 0.0617(15) 0.0609(15) 0.0287(13) -0.0085(12) 0.0007(12)
C5 0.0461(14) 0.0661(16) 0.0824(19) 0.0375(15) -0.0025(13) 0.0119(13)
C6 0.0481(13) 0.0557(14) 0.0754(17) 0.0313(13) 0.0189(12) 0.0202(11)
C7 0.0453(12) 0.0494(13) 0.0517(13) 0.0210(11) 0.0100(10) 0.0144(10)
C7A 0.0365(11) 0.0412(11) 0.0472(12) 0.0193(10) 0.0057(9) 0.0064(9)
B1 0.0332(12) 0.0443(13) 0.0377(12) 0.0073(10) 0.0041(10) 0.0107(10)
C11 0.0382(11) 0.0424(12) 0.0383(11) 0.0102(9) 0.0077(9) 0.0115(9)
C12 0.0360(11) 0.0449(12) 0.0467(12) 0.0113(10) 0.0048(9) 0.0079(10)
C13 0.0522(13) 0.0358(11) 0.0485(13) 0.0076(10) 0.0078(10) 0.0111(10)
C14 0.0450(12) 0.0484(13) 0.0507(13) 0.0165(10) 0.0130(10) 0.0222(11)
C15 0.0327(11) 0.0499(13) 0.0467(12) 0.0184(10) 0.0074(9) 0.0106(10)
C16 0.0397(11) 0.0391(11) 0.0402(11) 0.0098(9) 0.0063(9) 0.0074(9)
C21 0.0360(11) 0.0458(12) 0.0380(11) 0.0123(9) 0.0040(9) 0.0122(9)
C22 0.0423(12) 0.0465(12) 0.0378(11) 0.0110(10) 0.0063(9) 0.0142(10)
C23 0.0465(13) 0.0550(14) 0.0446(13) 0.0216(11) 0.0052(10) 0.0086(11)
C24 0.0643(15) 0.0400(13) 0.0525(14) 0.0154(11) 0.0015(12) 0.0064(11)
C25 0.0639(15) 0.0430(13) 0.0453(13) 0.0070(10) 0.0066(11) 0.0178(11)
C26 0.0458(12) 0.0495(13) 0.0410(12) 0.0153(10) 0.0106(10) 0.0144(10)
C31 0.0379(11) 0.0388(11) 0.0392(11) 0.0102(9) 0.0076(9) 0.0141(9)
C32 0.0400(12) 0.0462(12) 0.0442(12) 0.0102(10) 0.0037(10) 0.0115(10)
C33 0.0554(14) 0.0561(14) 0.0378(12) 0.0147(10) 0.0036(10) 0.0191(12)
C34 0.0550(14) 0.0588(14) 0.0480(13) 0.0289(11) 0.0194(11) 0.0219(12)
C35 0.0364(11) 0.0467(12) 0.0585(14) 0.0219(11) 0.0088(10) 0.0114(10)
C36 0.0374(11) 0.0438(11) 0.0403(11) 0.0119(9) 0.0052(9) 0.0155(9)
F12 0.0398(7) 0.0471(7) 0.0762(9) 0.0089(7) -0.0006(6) 0.0041(6)
F13 0.0657(9) 0.0386(7) 0.0854(10) 0.0043(7) 0.0015(8) 0.0134(7)
F14 0.0564(8) 0.0560(8) 0.0777(10) 0.0150(7) 0.0101(7) 0.0300(7)
F15 0.0350(7) 0.0614(8) 0.0740(9) 0.0237(7) 0.0061(6) 0.0139(6)
F16 0.0424(7) 0.0421(7) 0.0652(8) 0.0045(6) -0.0020(6) 0.0088(6)
F22 0.0591(8) 0.0542(8) 0.0489(7) 0.0126(6) 0.0208(6) 0.0134(6)
F23 0.0703(9) 0.0653(9) 0.0606(9) 0.0277(7) 0.0178(7) 0.0011(7)
F24 0.1153(14) 0.0439(8) 0.0787(11) 0.0161(7) 0.0167(10) -0.0005(8)
F25 0.1109(13) 0.0488(8) 0.0667(9) 0.0057(7) 0.0310(9) 0.0245(8)
F26 0.0643(8) 0.0534(8) 0.0555(8) 0.0133(6) 0.0271(7) 0.0178(7)
F32 0.0467(7) 0.0636(8) 0.0483(7) 0.0137(6) -0.0020(6) 0.0023(6)
F33 0.0772(10) 0.0846(10) 0.0401(7) 0.0205(7) 0.0012(7) 0.0171(8)
F34 0.0728(10) 0.0879(11) 0.0647(9) 0.0445(8) 0.0255(8) 0.0213(8)
F35 0.0440(7) 0.0665(9) 0.0745(9) 0.0337(7) 0.0098(7) 0.0053(7)
F36 0.0383(6) 0.0541(7) 0.0462(7) 0.0143(6) 0.0000(5) 0.0065(6)

loop_
_atom_type_symbol
_atom_type_description
_atom_type_scat_dispersion_real
_atom_type_scat_dispersion_imag
_atom_type_scat_source
C C 0.0033 0.0016 'International Tables Vol C Tables 4.2.6.8 and 6.1.1.4'
H H 0.0000 0.0000 'International Tables Vol C Tables 4.2.6.8 and 6.1.1.4'
B B 0.0013 0.0007 'International Tables Vol C Tables 4.2.6.8 and 6.1.1.4'
N N 0.0061 0.0033 'International Tables Vol C Tables 4.2.6.8 and 6.1.1.4'
F F 0.0171 0.0103 'International Tables Vol C Tables 4.2.6.8 and 6.1.1.4'

loop_
_geom_angle_atom_site_label_1
_geom_angle_atom_site_label_2
_geom_angle_atom_site_label_3
_geom_angle
C2 N1 C7A 108.28(18)
C2 N1 B1 126.71(18)
C7A N1 B1 124.61(16)
N1 C2 C3 113.4(2)
C2 C3 C3A 101.82(18)
C3 C3A C4 132.9(2)
C3 C3A C7A 107.71(19)
C4 C3A C7A 119.4(2)
C3A C4 C5 118.5(2)
C4 C5 C6 121.5(2)
C5 C6 C7 121.1(2)
C6 C7 C7A 116.4(2)
N1 C7A C3A 108.77(18)
N1 C7A C7 128.24(19)
C3A C7A C7 123.0(2)
N1 B1 C11 109.75(16)
N1 B1 C21 101.32(16)
N1 B1 C31 111.53(17)
C11 B1 C21 114.27(17)
C11 B1 C31 104.38(17)
C21 B1 C31 115.71(17)
B1 C11 C12 120.99(18)
B1 C11 C16 125.69(18)
C12 C11 C16 113.01(18)
C11 C12 C13 124.3(2)
C11 C12 F12 119.31(18)
C13 C12 F12 116.38(19)
C12 C13 C14 119.6(2)
C12 C13 F13 120.5(2)
C14 C13 F13 119.92(19)
C13 C14 C15 119.15(19)
C13 C14 F14 119.9(2)
C15 C14 F14 120.9(2)
C14 C15 C16 119.74(19)
C14 C15 F15 119.86(18)
C16 C15 F15 120.40(19)
C11 C16 C15 124.10(19)
C11 C16 F16 120.90(18)
C15 C16 F16 115.00(18)
B1 C21 C22 119.31(18)
B1 C21 C26 127.84(19)
C22 C21 C26 112.8(2)
C21 C22 C23 125.2(2)
C21 C22 F22 119.19(19)
C23 C22 F22 115.59(19)
C22 C23 C24 119.1(2)
C22 C23 F23 120.8(2)
C24 C23 F23 120.1(2)
C23 C24 C25 118.9(2)
C23 C24 F24 120.5(2)
C25 C24 F24 120.5(2)
C24 C25 C26 120.0(2)
C24 C25 F25 119.7(2)
C26 C25 F25 120.4(2)
C21 C26 C25 124.0(2)
C21 C26 F26 120.9(2)
C25 C26 F26 115.14(19)
B1 C31 C32 118.29(18)
B1 C31 C36 127.39(18)
C32 C31 C36 113.9(2)
C31 C32 C33 123.9(2)
C31 C32 F32 119.3(2)
C33 C32 F32 116.84(19)
C32 C33 C34 119.6(2)
C32 C33 F33 120.8(2)
C34 C33 F33 119.5(2)
C33 C34 C35 119.2(2)
C33 C34 F34 120.4(2)
C35 C34 F34 120.4(2)
C34 C35 C36 119.6(2)
C34 C35 F35 119.6(2)
C36 C35 F35 120.8(2)
C31 C36 C35 123.7(2)
C31 C36 F36 120.55(19)
C35 C36 F36 115.78(19)

loop_
_geom_bond_atom_site_label_1
_geom_bond_atom_site_label_2
_geom_bond_distance
N1 C2 1.284(3)
N1 C7A 1.447(3)
N1 B1 1.613(3)
C2 C3 1.471(3)
C3 C3A 1.489(3)
C3A C4 1.376(3)
C3A C7A 1.386(3)
C4 C5 1.372(4)
C5 C6 1.373(4)
C6 C7 1.390(3)
C7 C7A 1.374(3)
B1 C11 1.641(3)
B1 C21 1.647(3)
B1 C31 1.641(3)
C11 C12 1.392(3)
C11 C16 1.390(3)
C12 C13 1.374(3)
C12 F12 1.352(2)
C13 C14 1.364(3)
C13 F13 1.343(3)
C14 C15 1.368(3)
C14 F14 1.340(2)
C15 C16 1.375(3)
C15 F15 1.336(2)
C16 F16 1.343(2)
C21 C22 1.387(3)
C21 C26 1.385(3)
C22 C23 1.372(3)
C22 F22 1.352(2)
C23 C24 1.367(3)
C23 F23 1.340(3)
C24 C25 1.369(3)
C24 F24 1.336(3)
C25 C26 1.379(3)
C25 F25 1.339(3)
C26 F26 1.350(3)
C31 C32 1.387(3)
C31 C36 1.384(3)
C32 C33 1.369(3)
C32 F32 1.345(3)
C33 C34 1.369(3)
C33 F33 1.346(3)
C34 C35 1.368(3)
C34 F34 1.341(3)
C35 C36 1.377(3)
C35 F35 1.340(3)
C36 F36 1.352(2)

loop_
_cod_related_entry_id
_cod_related_entry_database
_cod_related_entry_code
1 ChemSpider 9192805
